data_9015484
loop_
_publ_author_name
'Averbuch-Pouchot, M. T.'

_publ_section_title
;
 Donnes cristallochimiques et structure cristalline du trimetaphosphate:
 Cd K4 (P3 O9)2 (H2 O)2
;
_journal_issue 1
_journal_name_full 'Acta Crystallographica, Section B'
_journal_page_first 20
_journal_page_last 22
_journal_paper_doi 10.1107/S0567740878002228
_journal_volume 34
_journal_year 1978
_chemical_formula_sum 'Cd K4 O20 P6'
_space_group_IT_number 2
_symmetry_space_group_name_Hall '-P 1'
_symmetry_space_group_name_H-M 'P -1'
_cell_angle_alpha 96.38
_cell_angle_beta 103.90
_cell_angle_gamma 102.06
_cell_length_a 9.235
_cell_length_b 7.599
_cell_length_c 7.148
_cell_formula_units_Z 1
_cell_volume 469.262
_database_code_amcsd 0015968
_exptl_crystal_density_diffrn 2.741
_cod_duplicate_entry 1008020
_cod_original_formula_sum 'Cd P6 K4 O20'
_cod_database_code 9015484
_amcsd_formula_title 'Cd H4 K4 O20 P6'

loop_
_space_group_symop_operation_xyz
x,y,z
-x,-y,-z

loop_
_atom_site_label
_atom_site_fract_x
_atom_site_fract_y
_atom_site_fract_z
Cd1 0.00000 0.00000 0.00000
P1 0.22850 0.02790 0.47740
P2 0.50380 0.26600 0.77260
P3 0.19730 0.30870 0.77080
K1 0.51930 0.25550 0.26750
K2 0.11830 0.49270 0.27830
O1 0.19160 0.08230 0.28230
O2 0.20350 0.83390 0.49890
O3 0.59220 0.16530 0.90230
O4 0.58140 0.43050 0.71360
O5 0.10740 0.27860 0.91670
O6 0.19450 0.46740 0.67120
O7 0.40520 0.12610 0.57780
O8 0.37200 0.30420 0.87280
O9 0.14320 0.12330 0.61420
O10 0.86740 0.17800 0.13220

loop_
_cod_related_entry_id
_cod_related_entry_database
_cod_related_entry_code
1 AMCSD 0015968
